data_4504580
loop_
_publ_author_name
'An, Haiyan'
'Li, Yangguang'
'Xiao, Dongrong'
'Wang, Enbo'
'Sun, Chunyan'

_publ_section_title
;
 Self-Assembly of Extended High-Dimensional Architectures from
 Anderson-type Polyoxometalate Clusters
;
_journal_issue 5
_journal_name_full 'Crystal Growth &amp; Design'
_journal_page_first 1107
_journal_paper_doi 10.1021/cg050326p
_journal_volume 6
_journal_year 2006
_chemical_formula_sum 'Ag3 Cr H20 Mo6 O31'
_chemical_formula_weight 1467.41
_chemical_name_systematic
; 
 ? 
;
_space_group_IT_number 2
_symmetry_cell_setting triclinic
_symmetry_space_group_name_Hall '-P 1'
_symmetry_space_group_name_H-M 'P -1'
_atom_sites_solution_hydrogens geom
_atom_sites_solution_primary direct
_atom_sites_solution_secondary difmap
_audit_creation_method SHELXL-97
_cell_angle_alpha 90.68(3)
_cell_angle_beta 90.08(3)
_cell_angle_gamma 93.82(3)
_cell_formula_units_Z 2
_cell_length_a 6.2052(12)
_cell_length_b 14.185(3)
_cell_length_c 15.077(3)
_cell_measurement_reflns_used 12905
_cell_measurement_temperature 293(2)
_cell_measurement_theta_max 27.48
_cell_measurement_theta_min 3.05
_cell_volume 1324.0(5)
_computing_cell_refinement 'RAPID AUTO'
_computing_data_collection 'RAPID AUTO'
_computing_data_reduction 'RAPID AUTO'
_computing_molecular_graphics 'Bruker SHELXTL'
_computing_publication_material 'Bruker SHELXTL'
_computing_structure_refinement 'SHELXL-97 (Sheldrick, 1997)'
_computing_structure_solution 'SHELXS-97 (Sheldrick, 1990)'
_diffrn_ambient_temperature 293(2)
_diffrn_detector_area_resol_mean '100x100 microns'
_diffrn_measured_fraction_theta_full 0.990
_diffrn_measured_fraction_theta_max 0.990
_diffrn_measurement_device_type 'Rigaku R-AXIS RAPID IP diffractomete'
_diffrn_measurement_method 'Oscillation scans'
_diffrn_radiation_monochromator graphite
_diffrn_radiation_source 'fine-focus sealed tube'
_diffrn_radiation_type MoK\a
_diffrn_radiation_wavelength 0.71073
_diffrn_reflns_av_R_equivalents 0.0637
_diffrn_reflns_av_sigmaI/netI 0.0913
_diffrn_reflns_limit_h_max 8
_diffrn_reflns_limit_h_min -7
_diffrn_reflns_limit_k_max 18
_diffrn_reflns_limit_k_min -18
_diffrn_reflns_limit_l_max 19
_diffrn_reflns_limit_l_min -19
_diffrn_reflns_number 12905
_diffrn_reflns_theta_full 27.48
_diffrn_reflns_theta_max 27.48
_diffrn_reflns_theta_min 3.05
_diffrn_standards_decay_% none
_diffrn_standards_interval_count none
_diffrn_standards_interval_time none
_diffrn_standards_number none
_exptl_absorpt_coefficient_mu 5.420
_exptl_absorpt_correction_T_max 0.648
_exptl_absorpt_correction_T_min 0.418
_exptl_absorpt_correction_type empirical
_exptl_absorpt_process_details 'ABSCOR by T.Higashi    8 March, 1995'
_exptl_crystal_colour purple
_exptl_crystal_density_diffrn 3.681
_exptl_crystal_density_method 'not measured'
_exptl_crystal_description platelet
_exptl_crystal_F_000 1370
_exptl_crystal_size_max 0.17
_exptl_crystal_size_mid 0.14
_exptl_crystal_size_min 0.08
_refine_diff_density_max 2.560
_refine_diff_density_min -1.468
_refine_diff_density_rms 0.352
_refine_ls_extinction_method none
_refine_ls_goodness_of_fit_ref 1.026
_refine_ls_hydrogen_treatment mixed
_refine_ls_matrix_type full
_refine_ls_number_parameters 370
_refine_ls_number_reflns 6002
_refine_ls_number_restraints 0
_refine_ls_restrained_S_all 1.026
_refine_ls_R_factor_all 0.0915
_refine_ls_R_factor_gt 0.0630
_refine_ls_shift/su_max 0.000
_refine_ls_shift/su_mean 0.000
_refine_ls_structure_factor_coef Fsqd
_refine_ls_weighting_details 'calc w=1/[\s^2^(Fo^2^)+(0.1000P)^2^+0.0000P] where P=(Fo^2^+2Fc^2^)/3'
_refine_ls_weighting_scheme calc
_refine_ls_wR_factor_gt 0.1615
_refine_ls_wR_factor_ref 0.1809
_reflns_number_gt 4055
_reflns_number_total 6002
_reflns_threshold_expression >2sigma(I)
_cod_data_source_file cg050326psi20050711_085313.cif
_cod_data_source_block aa1063a
_cod_depositor_comments
;
The following automatic conversions were performed:

'_symmetry_cell_setting' value 'Triclinic' changed to 'triclinic'
according to /home/saulius/struct/CIF-dictionaries/cif_core.dic
dictionary named 'cif_core.dic' version 2.4.1 from 2010-06-29.

Automatic conversion script
Id: cif_fix_values 1715 2011-07-08 13:25:40Z adriana 
;
_cod_original_sg_symbol_H-M P-1
_cod_original_formula_sum 'H20 Ag3 Cr Mo6 O31'
_cod_database_code 4504580

loop_
_symmetry_equiv_pos_as_xyz
'x, y, z'
'-x, -y, -z'

loop_
_atom_site_label
_atom_site_type_symbol
_atom_site_fract_x
_atom_site_fract_y
_atom_site_fract_z
_atom_site_U_iso_or_equiv
_atom_site_adp_type
_atom_site_occupancy
_atom_site_symmetry_multiplicity
_atom_site_calc_flag
Cr1 Cr -0.0017(2) 0.24239(10) 0.24409(10) 0.0151(3) Uani 1 1 d
Mo1 Mo 0.18854(14) 0.16831(6) 0.43564(6) 0.0183(2) Uani 1 1 d
Mo2 Mo -0.15254(14) 0.02636(6) 0.31691(6) 0.0183(2) Uani 1 1 d
Mo3 Mo -0.35441(13) 0.10713(6) 0.12965(6) 0.0169(2) Uani 1 1 d
Mo4 Mo -0.19193(14) 0.31715(6) 0.05244(6) 0.0194(2) Uani 1 1 d
Mo5 Mo 0.15062(15) 0.45743(6) 0.17152(6) 0.0207(2) Uani 1 1 d
Mo6 Mo 0.35184(14) 0.37872(6) 0.35935(6) 0.0181(2) Uani 1 1 d
Ag1 Ag -0.31236(14) 0.09198(6) 0.55546(6) 0.0313(2) Uani 1 1 d
Ag2 Ag 0.11563(18) -0.07533(8) 0.11496(7) 0.0450(3) Uani 1 1 d
Ag3 Ag 0.31780(14) 0.41522(6) -0.06323(6) 0.0323(2) Uani 1 1 d
O1 O 0.1329(11) 0.1295(5) 0.2889(5) 0.0189(14) Uani 1 1 d
O2 O -0.2750(10) 0.1678(4) 0.2684(5) 0.0159(14) Uani 1 1 d
O3 O -0.0383(11) 0.1948(5) 0.1227(5) 0.0201(15) Uani 1 1 d
O4 O -0.1371(11) 0.3534(5) 0.1990(5) 0.0186(14) Uani 1 1 d
O5 O 0.2717(11) 0.3147(5) 0.2193(5) 0.0185(14) Uani 1 1 d
O6 O 0.0342(11) 0.2897(5) 0.3664(4) 0.0187(14) Uani 1 1 d
O7 O -0.0966(11) 0.1016(5) 0.4220(5) 0.0203(15) Uani 1 1 d
O8 O -0.1674(11) 0.0224(5) 0.1896(5) 0.0200(15) Uani 1 1 d
O9 O -0.4228(11) 0.2343(5) 0.1068(5) 0.0218(15) Uani 1 1 d
O10 O 0.0885(11) 0.3836(5) 0.0650(5) 0.0213(15) Uani 1 1 d
O11 O 0.1673(11) 0.4611(5) 0.2996(5) 0.0181(14) Uani 1 1 d
O12 O 0.4185(11) 0.2484(5) 0.3841(5) 0.0221(16) Uani 1 1 d
O13 O 0.1476(13) 0.2205(5) 0.5353(5) 0.0293(17) Uani 1 1 d
O14 O 0.3428(13) 0.0755(5) 0.4578(6) 0.0308(18) Uani 1 1 d
O15 O -0.4015(12) -0.0241(6) 0.3386(6) 0.0297(18) Uani 1 1 d
O16 O 0.0187(13) -0.0618(5) 0.3325(6) 0.0281(17) Uani 1 1 d
O17 O -0.3249(12) 0.0631(5) 0.0238(5) 0.0238(16) Uani 1 1 d
O18 O -0.6038(12) 0.0619(5) 0.1644(5) 0.0243(16) Uani 1 1 d
O19 O -0.3488(13) 0.4087(5) 0.0297(6) 0.0309(18) Uani 1 1 d
O20 O -0.1596(13) 0.2608(5) -0.0463(5) 0.0288(17) Uani 1 1 d
O21 O -0.0170(14) 0.5477(6) 0.1568(6) 0.035(2) Uani 1 1 d
O22 O 0.4038(13) 0.5033(6) 0.1487(6) 0.0347(19) Uani 1 1 d
O23 O 0.3336(12) 0.4255(5) 0.4637(6) 0.0285(17) Uani 1 1 d
O24 O 0.6027(12) 0.4184(5) 0.3223(5) 0.0269(17) Uani 1 1 d
OW1 O -0.3985(18) 0.2413(7) 0.6071(8) 0.054(3) Uani 1 1 d
OW2 O -0.1811(14) -0.1222(6) 0.0157(6) 0.0332(19) Uani 1 1 d
OW3 O 0.3353(19) -0.1587(8) 0.2089(7) 0.059(3) Uani 1 1 d
OW4 O 0.3444(16) 0.2574(6) -0.1236(7) 0.047(2) Uani 1 1 d
OW5 O 0.1107(16) 0.4168(6) 0.6306(7) 0.048(3) Uani 1 1 d
OW6 O 0.065(2) 0.2530(8) -0.2669(8) 0.070(3) Uani 1 1 d
OW7 O -0.1816(15) 0.3781(7) 0.5001(7) 0.044(2) Uani 1 1 d

loop_
_atom_site_aniso_label
_atom_site_aniso_U_11
_atom_site_aniso_U_22
_atom_site_aniso_U_33
_atom_site_aniso_U_23
_atom_site_aniso_U_13
_atom_site_aniso_U_12
Cr1 0.0139(8) 0.0150(7) 0.0161(8) 0.0025(6) 0.0029(6) -0.0031(6)
Mo1 0.0191(5) 0.0187(4) 0.0168(4) 0.0033(3) 0.0019(3) -0.0009(3)
Mo2 0.0180(5) 0.0178(4) 0.0185(4) 0.0040(3) 0.0043(3) -0.0037(3)
Mo3 0.0144(4) 0.0186(4) 0.0172(4) 0.0005(3) 0.0029(3) -0.0033(3)
Mo4 0.0193(5) 0.0206(4) 0.0180(4) 0.0037(3) 0.0026(3) -0.0010(3)
Mo5 0.0201(5) 0.0190(4) 0.0224(5) 0.0053(3) 0.0034(4) -0.0044(3)
Mo6 0.0156(4) 0.0184(4) 0.0198(4) 0.0005(3) 0.0032(3) -0.0038(3)
Ag1 0.0307(5) 0.0310(4) 0.0316(5) 0.0043(4) 0.0090(4) -0.0026(3)
Ag2 0.0387(6) 0.0575(7) 0.0380(6) -0.0055(5) 0.0062(5) -0.0021(5)
Ag3 0.0275(5) 0.0338(5) 0.0348(5) 0.0076(4) 0.0071(4) -0.0042(3)
O1 0.018(4) 0.019(3) 0.020(4) 0.006(3) 0.007(3) 0.003(3)
O2 0.012(3) 0.015(3) 0.020(4) 0.002(3) 0.004(3) -0.004(2)
O3 0.013(3) 0.027(4) 0.020(4) -0.002(3) 0.004(3) -0.003(3)
O4 0.016(4) 0.023(3) 0.017(4) 0.002(3) 0.001(3) 0.000(3)
O5 0.019(4) 0.020(3) 0.016(3) 0.002(3) 0.005(3) -0.005(3)
O6 0.023(4) 0.022(3) 0.010(3) 0.004(3) -0.001(3) -0.003(3)
O7 0.024(4) 0.020(3) 0.015(4) 0.004(3) 0.005(3) -0.009(3)
O8 0.015(3) 0.020(3) 0.024(4) -0.001(3) 0.007(3) -0.001(3)
O9 0.017(4) 0.023(3) 0.025(4) 0.007(3) 0.005(3) 0.005(3)
O10 0.019(4) 0.026(4) 0.018(4) 0.008(3) 0.009(3) -0.003(3)
O11 0.021(4) 0.017(3) 0.017(3) 0.002(3) 0.002(3) 0.001(3)
O12 0.010(3) 0.032(4) 0.024(4) -0.002(3) 0.001(3) -0.001(3)
O13 0.032(4) 0.030(4) 0.025(4) 0.001(3) 0.004(3) 0.000(3)
O14 0.034(5) 0.023(4) 0.036(5) 0.002(3) -0.002(4) 0.001(3)
O15 0.019(4) 0.038(4) 0.030(5) 0.006(4) 0.008(3) -0.015(3)
O16 0.029(4) 0.025(4) 0.031(4) 0.005(3) 0.001(3) 0.003(3)
O17 0.021(4) 0.025(4) 0.023(4) -0.005(3) 0.001(3) -0.005(3)
O18 0.020(4) 0.032(4) 0.021(4) -0.002(3) 0.011(3) -0.004(3)
O19 0.034(5) 0.029(4) 0.029(5) 0.007(3) -0.002(4) 0.001(3)
O20 0.038(5) 0.025(4) 0.023(4) 0.000(3) 0.003(3) 0.000(3)
O21 0.036(5) 0.028(4) 0.042(5) 0.007(4) 0.000(4) 0.005(3)
O22 0.026(4) 0.038(4) 0.038(5) 0.014(4) 0.006(4) -0.017(3)
O23 0.019(4) 0.035(4) 0.030(4) 0.000(3) 0.003(3) -0.009(3)
O24 0.015(4) 0.036(4) 0.029(4) 0.001(3) 0.005(3) -0.006(3)
OW1 0.059(7) 0.044(5) 0.058(7) 0.003(5) -0.006(6) 0.010(5)
OW2 0.038(5) 0.035(4) 0.027(4) 0.003(4) 0.005(4) 0.008(4)
OW3 0.076(8) 0.066(7) 0.038(6) -0.006(5) 0.006(5) 0.017(6)
OW4 0.054(6) 0.038(5) 0.049(6) 0.000(4) 0.010(5) 0.001(4)
OW5 0.055(6) 0.038(5) 0.049(6) -0.013(5) 0.008(5) 0.001(4)
OW6 0.099(10) 0.060(7) 0.050(7) 0.013(6) -0.012(7) -0.010(6)
OW7 0.041(6) 0.046(5) 0.046(6) -0.002(5) 0.003(4) 0.012(4)

loop_
_atom_type_symbol
_atom_type_description
_atom_type_scat_dispersion_real
_atom_type_scat_dispersion_imag
_atom_type_scat_source
O O 0.0106 0.0060 'International Tables Vol C Tables 4.2.6.8 and 6.1.1.4'
H H 0.0000 0.0000 'International Tables Vol C Tables 4.2.6.8 and 6.1.1.4'
Cr Cr 0.3209 0.6236 'International Tables Vol C Tables 4.2.6.8 and 6.1.1.4'
Mo Mo -1.6832 0.6857 'International Tables Vol C Tables 4.2.6.8 and 6.1.1.4'
Ag Ag -0.8971 1.1015 'International Tables Vol C Tables 4.2.6.8 and 6.1.1.4'

loop_
_geom_angle_atom_site_label_1
_geom_angle_atom_site_label_2
_geom_angle_atom_site_label_3
_geom_angle
_geom_angle_site_symmetry_1
_geom_angle_site_symmetry_3
O3 Cr1 O5 94.2(3) . .
O3 Cr1 O6 179.7(3) . .
O5 Cr1 O6 86.1(3) . .
O3 Cr1 O4 84.3(3) . .
O5 Cr1 O4 85.0(3) . .
O6 Cr1 O4 95.9(3) . .
O3 Cr1 O2 85.4(3) . .
O5 Cr1 O2 179.1(3) . .
O6 Cr1 O2 94.4(3) . .
O4 Cr1 O2 95.7(3) . .
O3 Cr1 O1 95.3(3) . .
O5 Cr1 O1 95.5(3) . .
O6 Cr1 O1 84.5(3) . .
O4 Cr1 O1 179.4(3) . .
O2 Cr1 O1 83.8(3) . .
O13 Mo1 O14 105.3(4) . .
O13 Mo1 O12 103.4(3) . .
O14 Mo1 O12 96.1(4) . .
O13 Mo1 O7 98.1(3) . .
O14 Mo1 O7 100.5(3) . .
O12 Mo1 O7 148.3(3) . .
O13 Mo1 O6 89.9(3) . .
O14 Mo1 O6 162.9(4) . .
O12 Mo1 O6 72.4(3) . .
O7 Mo1 O6 84.7(3) . .
O13 Mo1 O1 158.2(3) . .
O14 Mo1 O1 95.4(3) . .
O12 Mo1 O1 80.8(3) . .
O7 Mo1 O1 70.9(3) . .
O6 Mo1 O1 70.7(2) . .
O15 Mo2 O16 104.8(4) . .
O15 Mo2 O7 101.4(3) . .
O16 Mo2 O7 100.9(3) . .
O15 Mo2 O8 98.4(4) . .
O16 Mo2 O8 98.9(3) . .
O7 Mo2 O8 147.2(3) . .
O15 Mo2 O1 164.7(3) . .
O16 Mo2 O1 90.2(3) . .
O7 Mo2 O1 72.3(3) . .
O8 Mo2 O1 81.8(3) . .
O15 Mo2 O2 95.0(3) . .
O16 Mo2 O2 159.2(3) . .
O7 Mo2 O2 80.9(3) . .
O8 Mo2 O2 71.5(3) . .
O1 Mo2 O2 70.4(2) . .
O17 Mo3 O18 105.4(3) . .
O17 Mo3 O9 101.6(3) . .
O18 Mo3 O9 99.2(3) . .
O17 Mo3 O8 97.4(3) . .
O18 Mo3 O8 100.5(3) . .
O9 Mo3 O8 147.8(3) . .
O17 Mo3 O3 92.3(3) . .
O18 Mo3 O3 161.9(3) . .
O9 Mo3 O3 73.1(3) . .
O8 Mo3 O3 80.4(3) . .
O17 Mo3 O2 161.5(3) . .
O18 Mo3 O2 91.4(3) . .
O9 Mo3 O2 82.8(3) . .
O8 Mo3 O2 71.5(3) . .
O3 Mo3 O2 71.6(3) . .
O20 Mo4 O19 105.5(4) . .
O20 Mo4 O10 100.2(4) . .
O19 Mo4 O10 100.8(3) . .
O20 Mo4 O9 101.1(3) . .
O19 Mo4 O9 96.5(4) . .
O10 Mo4 O9 147.7(3) . .
O20 Mo4 O4 157.7(3) . .
O19 Mo4 O4 96.6(3) . .
O10 Mo4 O4 71.7(3) . .
O9 Mo4 O4 79.4(3) . .
O20 Mo4 O3 89.1(3) . .
O19 Mo4 O3 162.6(3) . .
O10 Mo4 O3 85.4(3) . .
O9 Mo4 O3 71.0(3) . .
O4 Mo4 O3 69.8(2) . .
O22 Mo5 O21 106.1(4) . .
O22 Mo5 O10 100.5(4) . .
O21 Mo5 O10 100.5(4) . .
O22 Mo5 O11 98.7(4) . .
O21 Mo5 O11 98.7(4) . .
O10 Mo5 O11 147.8(3) . .
O22 Mo5 O4 162.2(3) . .
O21 Mo5 O4 91.2(3) . .
O10 Mo5 O4 71.8(3) . .
O11 Mo5 O4 82.3(3) . .
O22 Mo5 O5 93.2(3) . .
O21 Mo5 O5 159.7(4) . .
O10 Mo5 O5 81.8(3) . .
O11 Mo5 O5 71.6(3) . .
O4 Mo5 O5 70.2(2) . .
O23 Mo6 O24 105.0(4) . .
O23 Mo6 O11 98.2(3) . .
O24 Mo6 O11 102.0(4) . .
O23 Mo6 O12 101.8(4) . .
O24 Mo6 O12 97.6(3) . .
O11 Mo6 O12 147.2(3) . .
O23 Mo6 O6 95.0(3) . .
O24 Mo6 O6 159.2(3) . .
O11 Mo6 O6 80.4(3) . .
O12 Mo6 O6 72.2(3) . .
O23 Mo6 O5 163.9(3) . .
O24 Mo6 O5 89.7(3) . .
O11 Mo6 O5 71.8(3) . .
O12 Mo6 O5 82.3(3) . .
O6 Mo6 O5 71.2(2) . .
OW1 Ag1 O14 156.8(4) . 2_556
OW1 Ag1 O7 112.1(3) . .
O14 Ag1 O7 90.2(3) 2_556 .
OW1 Ag1 O15 86.7(4) . 2_456
O14 Ag1 O15 70.1(3) 2_556 2_456
O7 Ag1 O15 157.0(2) . 2_456
OW1 Ag1 O16 98.5(3) . 2_556
O14 Ag1 O16 83.7(3) 2_556 2_556
O7 Ag1 O16 99.4(3) . 2_556
O15 Ag1 O16 90.3(3) 2_456 2_556
OW1 Ag1 O14 91.5(3) . 1_455
O14 Ag1 O14 81.9(3) 2_556 1_455
O7 Ag1 O14 89.1(3) . 1_455
O15 Ag1 O14 76.9(3) 2_456 1_455
O16 Ag1 O14 163.3(3) 2_556 1_455
OW3 Ag2 OW2 133.7(3) . .
OW3 Ag2 O17 103.4(3) . 2
OW2 Ag2 O17 83.4(3) . 2
OW3 Ag2 O8 116.8(3) . .
OW2 Ag2 O8 83.0(2) . .
O17 Ag2 O8 135.0(3) 2 .
O22 Ag3 OW4 99.0(3) 2_665 .
O22 Ag3 O21 96.8(3) 2_665 2_565
OW4 Ag3 O21 95.1(3) . 2_565
O22 Ag3 O10 156.5(3) 2_665 .
OW4 Ag3 O10 101.3(3) . .
O21 Ag3 O10 93.2(3) 2_565 .
O22 Ag3 O19 75.6(3) 2_665 1_655
OW4 Ag3 O19 93.6(3) . 1_655
O21 Ag3 O19 169.3(3) 2_565 1_655
O10 Ag3 O19 91.3(3) . 1_655
O22 Ag3 O19 67.8(3) 2_665 2_565
OW4 Ag3 O19 166.6(3) . 2_565
O21 Ag3 O19 84.5(3) 2_565 2_565
O10 Ag3 O19 92.1(3) . 2_565
O19 Ag3 O19 85.6(3) 1_655 2_565
Cr1 O1 Mo2 103.7(3) . .
Cr1 O1 Mo1 102.0(3) . .
Mo2 O1 Mo1 93.8(3) . .
Cr1 O2 Mo3 100.4(3) . .
Cr1 O2 Mo2 102.0(3) . .
Mo3 O2 Mo2 92.6(2) . .
Cr1 O3 Mo3 102.5(3) . .
Cr1 O3 Mo4 102.7(3) . .
Mo3 O3 Mo4 93.0(2) . .
Cr1 O4 Mo5 103.2(3) . .
Cr1 O4 Mo4 103.2(3) . .
Mo5 O4 Mo4 93.4(3) . .
Cr1 O5 Mo6 100.4(3) . .
Cr1 O5 Mo5 101.5(3) . .
Mo6 O5 Mo5 91.3(2) . .
Cr1 O6 Mo6 102.3(3) . .
Cr1 O6 Mo1 102.8(3) . .
Mo6 O6 Mo1 93.0(3) . .
Mo2 O7 Mo1 118.2(4) . .
Mo2 O7 Ag1 124.9(3) . .
Mo1 O7 Ag1 115.1(3) . .
Mo2 O8 Mo3 118.7(3) . .
Mo2 O8 Ag2 114.6(3) . .
Mo3 O8 Ag2 125.9(3) . .
Mo3 O9 Mo4 116.3(3) . .
Mo4 O10 Mo5 118.7(4) . .
Mo4 O10 Ag3 121.0(3) . .
Mo5 O10 Ag3 117.7(3) . .
Mo6 O11 Mo5 119.4(3) . .
Mo1 O12 Mo6 116.3(3) . .
Mo1 O14 Ag1 137.9(4) . 2_556
Mo1 O14 Ag1 123.1(4) . 1_655
Ag1 O14 Ag1 98.1(3) 2_556 1_655
Mo2 O15 Ag1 151.9(5) . 2_456
Mo2 O16 Ag1 134.9(4) . 2_556
Mo3 O17 Ag2 145.8(4) . 2
Mo4 O19 Ag3 131.1(4) . 1_455
Mo4 O19 Ag3 134.3(4) . 2_565
Ag3 O19 Ag3 94.4(3) 1_455 2_565
Mo5 O21 Ag3 138.9(4) . 2_565
Mo5 O22 Ag3 156.4(5) . 2_665

loop_
_geom_bond_atom_site_label_1
_geom_bond_atom_site_label_2
_geom_bond_distance
_geom_bond_site_symmetry_2
Cr1 O3 1.951(7) .
Cr1 O5 1.962(7) .
Cr1 O6 1.963(7) .
Cr1 O4 1.961(7) .
Cr1 O2 1.975(7) .
Cr1 O1 1.980(7) .
Mo1 O13 1.694(8) .
Mo1 O14 1.714(8) .
Mo1 O12 1.933(8) .
Mo1 O7 1.959(7) .
Mo1 O6 2.288(7) .
Mo1 O1 2.293(7) .
Mo2 O15 1.692(7) .
Mo2 O16 1.712(7) .
Mo2 O7 1.919(7) .
Mo2 O8 1.921(7) .
Mo2 O1 2.264(7) .
Mo2 O2 2.318(7) .
Mo3 O17 1.722(7) .
Mo3 O18 1.720(7) .
Mo3 O9 1.915(7) .
Mo3 O8 1.954(7) .
Mo3 O3 2.255(7) .
Mo3 O2 2.294(7) .
Mo4 O20 1.700(7) .
Mo4 O19 1.712(8) .
Mo4 O10 1.931(7) .
Mo4 O9 1.977(8) .
Mo4 O4 2.283(7) .
Mo4 O3 2.304(7) .
Mo5 O22 1.697(8) .
Mo5 O21 1.718(8) .
Mo5 O10 1.931(7) .
Mo5 O11 1.933(7) .
Mo5 O4 2.281(7) .
Mo5 O5 2.328(7) .
Mo6 O23 1.707(8) .
Mo6 O24 1.716(8) .
Mo6 O11 1.921(7) .
Mo6 O12 1.961(8) .
Mo6 O6 2.272(7) .
Mo6 O5 2.328(7) .
Ag1 OW1 2.344(9) .
Ag1 O14 2.377(7) 2_556
Ag1 O7 2.418(7) .
Ag1 O15 2.539(8) 2_456
Ag1 O16 2.543(8) 2_556
Ag1 O14 2.592(8) 1_455
Ag2 OW3 2.348(11) .
Ag2 OW2 2.424(9) .
Ag2 O17 2.465(8) 2
Ag2 O8 2.563(6) .
Ag3 O22 2.399(8) 2_665
Ag3 OW4 2.422(9) .
Ag3 O21 2.427(9) 2_565
Ag3 O10 2.430(7) .
Ag3 O19 2.504(8) 1_655
Ag3 O19 2.537(8) 2_565
O14 Ag1 2.377(7) 2_556
O14 Ag1 2.592(8) 1_655
O15 Ag1 2.539(8) 2_456
O16 Ag1 2.543(8) 2_556
O17 Ag2 2.465(8) 2
O19 Ag3 2.504(8) 1_455
O19 Ag3 2.537(8) 2_565
O21 Ag3 2.427(9) 2_565
O22 Ag3 2.399(8) 2_665
